data_7719365
loop_
_publ_author_name
'Ahmed, Naushad'
'Kalita, Pankaj'
'Nabi, Rizwan'
'Guizouarn, Thierry'
'Pointillart, Fabrice'
'Zhang, Xiaoguang'
'Chandrasekhar, Vadapalli'

_publ_section_title
;
 Mixed-valence linear CoIII2Co<sup>II</sup> complexes with easy-axis
 magnetic anisotropy: Experimental and theoretical investigation.
;
_journal_issue 33
_journal_name_full 'Dalton transactions (Cambridge, England : 2003)'
_journal_page_first 12648
_journal_page_last 12657
_journal_paper_doi 10.1039/d5dt01060h
_journal_volume 54
_journal_year 2025
_chemical_absolute_configuration unk
_chemical_formula_moiety 'C66 H84 Co3 N4 O10, 2(C H4 O), 2(C H2 Cl2), (C2 H6 O), (C H4 O)'
_chemical_formula_sum 'C73 H106 Cl4 Co3 N4 O14'
_chemical_formula_weight 1582.20
_space_group_crystal_system triclinic
_space_group_IT_number 1
_space_group_name_Hall 'P 1'
_space_group_name_H-M_alt 'P 1'
_atom_sites_solution_hydrogens geom
_atom_sites_solution_primary dual
_audit_creation_date 2025-06-11
_audit_creation_method
;
Olex2 1.5-alpha
(compiled 2025.05.31 svn.r86d253d1 for OlexSys, GUI svn.r7254)
;
_audit_update_record
;
2025-06-23 deposited with the CCDC.	2025-07-18 downloaded from the CCDC.
;
_cell_angle_alpha 64.187(2)
_cell_angle_beta 65.083(2)
_cell_angle_gamma 72.5950(10)
_cell_formula_units_Z 1
_cell_length_a 13.0935(2)
_cell_length_b 13.6028(2)
_cell_length_c 13.6458(2)
_cell_measurement_reflns_used 27277
_cell_measurement_temperature 100.00(10)
_cell_measurement_theta_max 28.9930
_cell_measurement_theta_min 3.0070
_cell_volume 1964.25(6)
_computing_cell_refinement 'CrysAlisPro 1.171.39.29d (Rigaku OD, 2017)'
_computing_data_collection 'CrysAlisPro 1.171.39.29d (Rigaku OD, 2017)'
_computing_data_reduction 'CrysAlisPro 1.171.39.29d (Rigaku OD, 2017)'
_computing_molecular_graphics 'Olex2 1.5-alpha (Dolomanov et al., 2009)'
_computing_publication_material 'Olex2 1.5-alpha (Dolomanov et al., 2009)'
_computing_structure_refinement 'SHELXL 2018/3 (Sheldrick, 2015)'
_computing_structure_solution 'SHELXT 2018/2 (Sheldrick, 2018)'
_diffrn_ambient_temperature 100(10)
_diffrn_measured_fraction_theta_full 0.999
_diffrn_measured_fraction_theta_max 0.907
_diffrn_measurement_details
;
List of Runs (angles in degrees, time in seconds):

  # Type    Start    End  Width  t~exp~   \w     \q     \k     \f   Frames
#--------------------------------------------------------------------------
  1  \w    -61.00  50.00   0.50    7.13    --    7.10 -82.00 120.00  222
  2  \w    -60.00  50.00   0.50    7.13    --    7.10 -82.00-150.00  220
  3  \w    -53.00  50.00   0.50    7.13    --    7.10 -82.00-120.00  206
  4  \w    -63.00  49.00   0.50    7.13    --    7.10 -82.00  90.00  224
  5  \w    -62.00  49.00   0.50    7.13    --    7.10 -82.00   0.00  222
  6  \w    -59.00  50.00   0.50    7.13    --    7.10 -82.00 -30.00  218
  7  \w    -63.00  35.00   0.50    7.13    --   -7.50 -82.00 150.00  196
  8  \w     10.00  35.00   0.50    7.13    --   -7.50 -82.00  60.00   50
  9  \w     10.00  35.00   0.50    7.13    --   -7.50 -82.00 -30.00   50
 10  \w    -53.00 -13.00   0.50    7.13    --   -7.50 -82.00 -30.00   80
 11  \w    -62.00   1.00   0.50    7.13    --   -7.50 -82.00 -60.00  126
 12  \w    -58.00  -6.00   0.50    7.13    --   -7.50 -82.00  60.00  104
;
_diffrn_measurement_device 'four-circle diffractometer'
_diffrn_measurement_device_type 'XtaLAB AFC12 (RINC): Kappa single'
_diffrn_measurement_method '\w scans'
_diffrn_radiation_type MoK\a
_diffrn_radiation_wavelength 0.71073
_diffrn_reflns_av_R_equivalents 0.0378
_diffrn_reflns_av_unetI/netI 0.0446
_diffrn_reflns_Laue_measured_fraction_full 0.999
_diffrn_reflns_Laue_measured_fraction_max 0.907
_diffrn_reflns_limit_h_max 17
_diffrn_reflns_limit_h_min -17
_diffrn_reflns_limit_k_max 18
_diffrn_reflns_limit_k_min -18
_diffrn_reflns_limit_l_max 18
_diffrn_reflns_limit_l_min -17
_diffrn_reflns_number 54187
_diffrn_reflns_point_group_measured_fraction_full 0.995
_diffrn_reflns_point_group_measured_fraction_max 0.859
_diffrn_reflns_theta_full 25.242
_diffrn_reflns_theta_max 28.959
_diffrn_reflns_theta_min 2.837
_exptl_absorpt_coefficient_mu 0.824
_exptl_absorpt_correction_T_max 1.00000
_exptl_absorpt_correction_T_min 0.92935
_exptl_absorpt_correction_type multi-scan
_exptl_absorpt_process_details
;
CrysAlisPro 1.171.39.29d (Rigaku Oxford Diffraction, 2017)
Empirical absorption correction using spherical harmonics,
 implemented in SCALE3 ABSPACK scaling algorithm.
;
_exptl_crystal_colour brown
_exptl_crystal_colour_primary brown
_exptl_crystal_density_diffrn 1.338
_exptl_crystal_description block
_exptl_crystal_F_000 833
_exptl_crystal_size_max 0.35
_exptl_crystal_size_mid 0.2
_exptl_crystal_size_min 0.12
_refine_diff_density_max 0.390
_refine_diff_density_min -0.408
_refine_diff_density_rms 0.051
_refine_ls_abs_structure_details
;
 Flack x determined using 6840 quotients [(I+)-(I-)]/[(I+)+(I-)]
 (Parsons, Flack and Wagner, Acta Cryst. B69 (2013) 249-259).
;
_refine_ls_abs_structure_Flack 0.039(5)
_refine_ls_extinction_method none
_refine_ls_goodness_of_fit_ref 1.072
_refine_ls_hydrogen_treatment constr
_refine_ls_matrix_type full
_refine_ls_number_parameters 845
_refine_ls_number_reflns 17917
_refine_ls_number_restraints 296
_refine_ls_restrained_S_all 1.066
_refine_ls_R_factor_all 0.0403
_refine_ls_R_factor_gt 0.0345
_refine_ls_shift/su_max 0.001
_refine_ls_shift/su_mean 0.000
_refine_ls_structure_factor_coef Fsqd
_refine_ls_weighting_details 'w=1/[\s^2^(Fo^2^)+(0.0394P)^2^+0.1545P] where P=(Fo^2^+2Fc^2^)/3'
_refine_ls_weighting_scheme calc
_refine_ls_wR_factor_gt 0.0792
_refine_ls_wR_factor_ref 0.0816
_reflns_Friedel_coverage 0.894
_reflns_Friedel_fraction_full 0.991
_reflns_Friedel_fraction_max 0.811
_reflns_number_gt 15913
_reflns_number_total 17917
_reflns_threshold_expression 'I > 2\s(I)'
_cod_data_source_file d5dt01060h2.cif
_cod_data_source_block 1-s
_cod_original_cell_volume 1964.25(7)
_cod_database_code 7719365
_shelx_shelxl_version_number 2018/3
_chemical_oxdiff_formula CHNOCo
_shelx_space_group_comment
;
The symmetry employed for this shelxl refinement is uniquely defined
by the following loop, which should always be used as a source of
symmetry information in preference to the above space-group names.
They are only intended as comments.
;
_shelx_estimated_absorpt_t_max 0.908
_shelx_estimated_absorpt_t_min 0.761
_olex2_refinement_description
;
1. Fixed Uiso
 At 1.2 times of:
  All C(H) groups, All C(H,H) groups, All N(H,H) groups
 At 1.5 times of:
  All C(H,H,H) groups, All O(H) groups
2. Restrained distances
 C62-C61 = C65-C64 = C64-C63
 1.37 with sigma of 0.02
 C62-C63
 1.38 with sigma of 0.02
 C61-C60 = C60-C65
 1.36 with sigma of 0.02
 C62-C64
 2.38 with sigma of 0.04
 C61-C65
 2.36 with sigma of 0.04
 C62-C60 = C60-C64 = C65-C63
 2.37 with sigma of 0.04
 C62-C61 \\sim C61-C60 \\sim C60-C65 \\sim C65-C64 \\sim C64-C63 \\sim C63-C62
 with sigma of 0.02
 C62-C64 \\sim C62-C60 \\sim C64-C60 \\sim C65-C61 \\sim C65-C63 \\sim C63-C61
 with sigma of 0.04
 C21-C60 \\sim C21-C60A
 with sigma of 0.02
 C60-C61 \\sim C60A-C61A
 with sigma of 0.02
 C60-C65 \\sim C60A-C65A
 with sigma of 0.02
 C61-C62 \\sim C61A-C62A
 with sigma of 0.02
 C62-C63 \\sim C62A-C63A
 with sigma of 0.02
 C63-C64 \\sim C63A-C64A
 with sigma of 0.02
 C64-C65 \\sim C64A-C65A
 with sigma of 0.02
 C21-C61 \\sim C21-C61A
 with sigma of 0.04
 C21-C65 \\sim C21-C65A
 with sigma of 0.04
 C60-C62 \\sim C60A-C62A
 with sigma of 0.04
 C60-C64 \\sim C60A-C64A
 with sigma of 0.04
 C61-C63 \\sim C61A-C63A
 with sigma of 0.04
 C61-C65 \\sim C61A-C65A
 with sigma of 0.04
 C62-C64 \\sim C62A-C64A
 with sigma of 0.04
 C63-C65 \\sim C63A-C65A
 with sigma of 0.04
3. Restrained planarity
 C60, C61, C62, C63, C64, C65
 with sigma of 0.1
4. Uiso/Uaniso restraints and constraints
C60 \\sim C61 \\sim C62 \\sim C63 \\sim C64 \\sim C65: within 2A with sigma of
0.04 and sigma for terminal atoms of 0.08 within 2A
C60 \\sim C65 \\sim C64 \\sim C63 \\sim C62 \\sim C61: within 1.7A with sigma
of 0.01 and sigma for terminal atoms of 0.002 within 1.7A
C62A \\sim C63A \\sim C61A \\sim C64A \\sim C65A \\sim C60A: within 1.7A with
sigma of 0.01 and sigma for terminal atoms of 0.002 within 1.7A
Uanis(C60A) = Uanis(C60)
Uanis(C63A) = Uanis(C63)
5. Rigid body (RIGU) restrains
 C60, C61, C62, C63, C64, C65
 with sigma for 1-2 distances of 0.004 and sigma for 1-3 distances of 0.004
 C60, C65, C64, C63, C62, C61
 with sigma for 1-2 distances of 0.004 and sigma for 1-3 distances of 0.004
 C60A, C65A, C63A, C64A, C62A, C61A
 with sigma for 1-2 distances of 0.004 and sigma for 1-3 distances of 0.004
6. Others
 Sof(H21A)=Sof(C62A)=Sof(H62A)=Sof(C61A)=Sof(H61A)=Sof(C60A)=Sof(C65A)=
 Sof(H65A)=Sof(C64A)=Sof(H64A)=Sof(C63A)=Sof(H63A)=1-FVAR(1)
 Sof(H21)=Sof(C60)=Sof(C61)=Sof(H61)=Sof(C62)=Sof(H62)=Sof(C63)=Sof(H63)=
 Sof(C64)=Sof(H64)=Sof(C65)=Sof(H65)=FVAR(1)
7.a Ternary CH refined with riding coordinates:
 C8(H8), C10(H10), C19(H19), C21(H21), C21(H21A)
7.b Secondary CH2 refined with riding coordinates:
 N2(H2A,H2B), N4(H4A,H4B), C9(H9A,H9B), C11(H11A,H11B), C20(H20A,H20B),
 C22(H22A,H22B)
7.c Aromatic/amide H refined with riding coordinates:
 C3(H3), C5(H5), C7(H7), C14(H14), C16(H16), C18(H18), C34(H34), C35(H35),
 C36(H36), C37(H37), C38(H38), C40(H40), C41(H41), C42(H42), C43(H43), C44(H44),
  C55(H55), C56(H56), C57(H57), C58(H58), C59(H59), C61(H61), C62(H62),
 C63(H63), C64(H64), C65(H65), C62A(H62A), C61A(H61A), C65A(H65A), C64A(H64A),
 C63A(H63A)
7.d Idealised Me refined as rotating group:
 C26(H26A,H26B,H26C), C27(H27A,H27B,H27C), C28(H28A,H28B,H28C), C30(H30A,H30B,
 H30C), C31(H31A,H31B,H31C), C32(H32A,H32B,H32C), C45(H45A,H45B,H45C), C47(H47A,
 H47B,H47C), C48(H48A,H48B,H48C), C49(H49A,H49B,H49C), C51(H51A,H51B,H51C),
 C52(H52A,H52B,H52C), C53(H53A,H53B,H53C), C66(H66A,H66B,H66C), C68(H68A,H68B,
 H68C), C67(H67A,H67B,H67C)
7.e Idealised tetrahedral OH refined as rotating group:
 O12(H12), O11(H11)
;
_smtbx_masks_special_details
;
A solvent mask was calculated and 133 electrons were 
found in a volume of 475\%A^3^ in 1 void per unit cell. 
This is consistent with the presence of 
2(CH2Cl2), 1(CH4O), 1(C2H6O) per Formula Unit 
which account for 128 electrons 
per unit cell.
;
_olex2_submission_special_instructions 'No special instructions were received'
_oxdiff_exptl_absorpt_empirical_details
;
Empirical correction (ABSPACK) includes:
- Absorption correction using spherical harmonics
- Frame scaling
;
_oxdiff_exptl_absorpt_empirical_full_max 1.174
_oxdiff_exptl_absorpt_empirical_full_min 0.818

loop_
_space_group_symop_operation_xyz
'x, y, z'

loop_
_atom_site_label
_atom_site_type_symbol
_atom_site_fract_x
_atom_site_fract_y
_atom_site_fract_z
_atom_site_U_iso_or_equiv
_atom_site_adp_type
_atom_site_occupancy
_atom_site_site_symmetry_order
_atom_site_calc_flag
_atom_site_refinement_flags_posn
_atom_site_refinement_flags_adp
_atom_site_refinement_flags_occupancy
_atom_site_disorder_assembly
_atom_site_disorder_group
Co1 Co 0.73035(3) 0.35490(3) 0.41686(3) 0.01481(10) Uani 1 1 d . . . . .
Co2 Co 0.66155(4) 0.50960(4) 0.54042(4) 0.01556(8) Uani 1 1 d . . . . .
Co3 Co 0.59202(3) 0.66745(3) 0.66228(3) 0.01368(10) Uani 1 1 d . . . . .
O1 O 0.86626(19) 0.2839(2) 0.3369(2) 0.0191(5) Uani 1 1 d . . . . .
O2 O 0.5927(2) 0.42333(19) 0.4986(2) 0.0176(5) Uani 1 1 d . . . . .
O3 O 0.8017(2) 0.39044(19) 0.4909(2) 0.0174(5) Uani 1 1 d . . . . .
O4 O 0.7594(2) 0.48734(19) 0.2806(2) 0.0193(5) Uani 1 1 d . . . . .
O5 O 0.7207(2) 0.61190(19) 0.3645(2) 0.0208(5) Uani 1 1 d . . . . .
O6 O 0.45359(19) 0.74046(19) 0.73956(19) 0.0166(5) Uani 1 1 d . . . . .
O7 O 0.72882(19) 0.59954(19) 0.57841(19) 0.0164(5) Uani 1 1 d . . . . .
O8 O 0.51891(19) 0.63038(19) 0.5869(2) 0.0156(5) Uani 1 1 d . . . . .
O9 O 0.5610(2) 0.53647(19) 0.79845(19) 0.0167(5) Uani 1 1 d . . . . .
O10 O 0.6066(2) 0.4117(2) 0.7153(2) 0.0220(6) Uani 1 1 d . . . . .
O12 O 0.3310(2) 0.5330(3) 0.6759(2) 0.0359(7) Uani 1 1 d . . . . .
H12 H 0.391836 0.554846 0.659462 0.054 Uiso 1 1 calc R U . . .
N1 N 0.6398(2) 0.3260(2) 0.3570(2) 0.0157(6) Uani 1 1 d . . . . .
N2 N 0.7146(3) 0.2158(2) 0.5454(2) 0.0196(6) Uani 1 1 d . . . . .
H2A H 0.640674 0.204175 0.577137 0.024 Uiso 1 1 calc R U . . .
H2B H 0.757522 0.160015 0.519392 0.024 Uiso 1 1 calc R U . . .
N3 N 0.6817(2) 0.6999(2) 0.7171(2) 0.0163(6) Uani 1 1 d . . . . .
N4 N 0.6133(2) 0.7990(2) 0.5261(2) 0.0166(6) Uani 1 1 d . . . . .
H4A H 0.620845 0.854672 0.541495 0.020 Uiso 1 1 calc R U . . .
H4B H 0.677127 0.786521 0.468102 0.020 Uiso 1 1 calc R U . . .
C1 C 0.8850(3) 0.2719(3) 0.2393(3) 0.0198(7) Uani 1 1 d . . . . .
C2 C 0.9994(3) 0.2575(3) 0.1646(3) 0.0212(8) Uani 1 1 d . . . . .
C3 C 1.0184(3) 0.2380(3) 0.0650(3) 0.0237(8) Uani 1 1 d . . . . .
H3 H 1.094706 0.227598 0.015664 0.028 Uiso 1 1 calc R U . . .
C4 C 0.9308(3) 0.2329(3) 0.0345(3) 0.0264(8) Uani 1 1 d . . . . .
C5 C 0.8218(3) 0.2496(3) 0.1045(3) 0.0235(7) Uani 1 1 d . . . . .
H5 H 0.761193 0.247827 0.084653 0.028 Uiso 1 1 calc R U . . .
C6 C 0.7965(3) 0.2697(3) 0.2074(3) 0.0195(7) Uani 1 1 d . . . . .
C7 C 0.6778(3) 0.2934(3) 0.2711(3) 0.0196(7) Uani 1 1 d . . . . .
H7 H 0.623597 0.284099 0.247633 0.023 Uiso 1 1 calc R U . . .
C8 C 0.5176(3) 0.3550(3) 0.4148(3) 0.0196(7) Uani 1 1 d . . . . .
H8 H 0.475672 0.376892 0.360134 0.023 Uiso 1 1 calc R U . . .
C9 C 0.5134(3) 0.4558(3) 0.4404(3) 0.0178(7) Uani 1 1 d . . . . .
H9A H 0.534902 0.519696 0.367638 0.021 Uiso 1 1 calc R U . . .
H9B H 0.435946 0.476252 0.489919 0.021 Uiso 1 1 calc R U . . .
C10 C 0.7517(3) 0.2149(3) 0.6359(3) 0.0194(7) Uani 1 1 d . . . . .
H10 H 0.685310 0.246723 0.690019 0.023 Uiso 1 1 calc R U . . .
C11 C 0.8409(3) 0.2919(3) 0.5708(3) 0.0199(7) Uani 1 1 d . . . . .
H11A H 0.855533 0.310123 0.626088 0.024 Uiso 1 1 calc R U . . .
H11B H 0.912950 0.255274 0.528713 0.024 Uiso 1 1 calc R U . . .
C12 C 0.4381(3) 0.7708(3) 0.8242(3) 0.0150(7) Uani 1 1 d . . . . .
C13 C 0.3239(3) 0.7908(3) 0.9000(3) 0.0181(7) Uani 1 1 d . . . . .
C14 C 0.3110(3) 0.8295(3) 0.9844(3) 0.0211(7) Uani 1 1 d . . . . .
H14 H 0.235824 0.843070 1.034318 0.025 Uiso 1 1 calc R U . . .
C15 C 0.3989(3) 0.8499(3) 1.0016(3) 0.0253(7) Uani 1 1 d . . . . .
C16 C 0.5062(3) 0.8277(3) 0.9322(3) 0.0219(7) Uani 1 1 d . . . . .
H16 H 0.568374 0.840070 0.942033 0.026 Uiso 1 1 calc R U . . .
C17 C 0.5279(3) 0.7863(3) 0.8450(3) 0.0201(7) Uani 1 1 d . . . . .
C18 C 0.6472(3) 0.7525(3) 0.7872(3) 0.0177(7) Uani 1 1 d . . . . .
H18 H 0.703038 0.770101 0.801922 0.021 Uiso 1 1 calc R U . . .
C19 C 0.8057(3) 0.6578(3) 0.6705(3) 0.0166(7) Uani 1 1 d . . . . .
H19 H 0.842425 0.717738 0.598433 0.020 Uiso 1 1 calc R U . . .
C20 C 0.8071(3) 0.5634(3) 0.6369(3) 0.0180(7) Uani 1 1 d . . . . .
H20A H 0.884251 0.543978 0.586193 0.022 Uiso 1 1 calc R U . . .
H20B H 0.785322 0.497220 0.707049 0.022 Uiso 1 1 calc R U . . .
C21 C 0.5107(3) 0.8287(2) 0.4918(3) 0.0188(6) Uani 1 1 d D . . . .
H21 H 0.443721 0.854769 0.550101 0.023 Uiso 0.600(16) 1 calc R U P A 1
H21A H 0.445307 0.847082 0.556333 0.023 Uiso 0.400(16) 1 calc R U P A 2
C22 C 0.4908(3) 0.7223(3) 0.4939(3) 0.0185(7) Uani 1 1 d . . . . .
H22A H 0.410138 0.727552 0.504162 0.022 Uiso 1 1 calc R U . . .
H22B H 0.538620 0.711742 0.419555 0.022 Uiso 1 1 calc R U . . .
C23 C 0.7546(3) 0.5837(3) 0.2785(3) 0.0184(7) Uani 1 1 d . . . . .
C24 C 0.5703(3) 0.4413(3) 0.8000(3) 0.0181(7) Uani 1 1 d . . . . .
C25 C 1.0992(3) 0.2660(3) 0.1911(3) 0.0265(9) Uani 1 1 d . . . . .
C26 C 1.1067(3) 0.1717(4) 0.3048(3) 0.0338(9) Uani 1 1 d . . . . .
H26A H 1.171777 0.175395 0.320365 0.051 Uiso 1 1 calc R U . . .
H26B H 1.116466 0.100596 0.297628 0.051 Uiso 1 1 calc R U . . .
H26C H 1.036597 0.179345 0.368679 0.051 Uiso 1 1 calc R U . . .
C27 C 1.0806(4) 0.3782(4) 0.2016(4) 0.0415(11) Uani 1 1 d . . . . .
H27A H 1.006716 0.387732 0.260669 0.062 Uiso 1 1 calc R U . . .
H27B H 1.081882 0.437107 0.127054 0.062 Uiso 1 1 calc R U . . .
H27C H 1.141139 0.381657 0.223842 0.062 Uiso 1 1 calc R U . . .
C28 C 1.2127(3) 0.2549(5) 0.0967(4) 0.0454(12) Uani 1 1 d . . . . .
H28A H 1.272208 0.270625 0.111327 0.068 Uiso 1 1 calc R U . . .
H28B H 1.207598 0.307239 0.021371 0.068 Uiso 1 1 calc R U . . .
H28C H 1.231523 0.179557 0.096581 0.068 Uiso 1 1 calc R U . . .
C29 C 0.9616(3) 0.2119(3) -0.0785(3) 0.0343(9) Uani 1 1 d . . . . .
C30 C 1.0353(4) 0.2985(4) -0.1817(3) 0.0442(10) Uani 1 1 d . . . . .
H30A H 1.047637 0.290589 -0.253990 0.066 Uiso 1 1 calc R U . . .
H30B H 1.108833 0.287156 -0.172572 0.066 Uiso 1 1 calc R U . . .
H30C H 0.996225 0.372774 -0.183745 0.066 Uiso 1 1 calc R U . . .
C31 C 1.0284(6) 0.0973(4) -0.0652(4) 0.0640(16) Uani 1 1 d . . . . .
H31A H 0.983145 0.042836 0.002652 0.096 Uiso 1 1 calc R U . . .
H31B H 1.099486 0.093570 -0.055222 0.096 Uiso 1 1 calc R U . . .
H31C H 1.045771 0.081391 -0.134544 0.096 Uiso 1 1 calc R U . . .
C32 C 0.8567(4) 0.2246(4) -0.1062(4) 0.0450(12) Uani 1 1 d . . . . .
H32A H 0.879829 0.217186 -0.181246 0.068 Uiso 1 1 calc R U . . .
H32B H 0.812564 0.297520 -0.109387 0.068 Uiso 1 1 calc R U . . .
H32C H 0.809993 0.167372 -0.045997 0.068 Uiso 1 1 calc R U . . .
C33 C 0.4704(3) 0.2581(3) 0.5221(3) 0.0212(7) Uani 1 1 d . . . . .
C34 C 0.4878(4) 0.1552(3) 0.5153(3) 0.0377(9) Uani 1 1 d . . . . .
H34 H 0.526370 0.146274 0.442491 0.045 Uiso 1 1 calc R U . . .
C35 C 0.4492(4) 0.0645(3) 0.6145(4) 0.0390(10) Uani 1 1 d . . . . .
H35 H 0.465669 -0.005958 0.608436 0.047 Uiso 1 1 calc R U . . .
C36 C 0.3885(3) 0.0747(3) 0.7193(3) 0.0357(9) Uani 1 1 d . . . . .
H36 H 0.358210 0.013277 0.784699 0.043 Uiso 1 1 calc R U . . .
C37 C 0.3714(4) 0.1772(3) 0.7295(4) 0.0491(12) Uani 1 1 d . . . . .
H37 H 0.333604 0.184467 0.803160 0.059 Uiso 1 1 calc R U . . .
C38 C 0.4101(4) 0.2687(3) 0.6309(3) 0.0370(9) Uani 1 1 d . . . . .
H38 H 0.395444 0.338652 0.637589 0.044 Uiso 1 1 calc R U . . .
C39 C 0.7910(3) 0.0987(3) 0.7043(3) 0.0172(7) Uani 1 1 d . . . . .
C40 C 0.8793(3) 0.0315(3) 0.6517(3) 0.0278(8) Uani 1 1 d . . . . .
H40 H 0.917858 0.060301 0.570586 0.033 Uiso 1 1 calc R U . . .
C41 C 0.9127(3) -0.0765(3) 0.7147(3) 0.0315(8) Uani 1 1 d . . . . .
H41 H 0.972311 -0.121499 0.676613 0.038 Uiso 1 1 calc R U . . .
C42 C 0.8586(3) -0.1189(3) 0.8337(4) 0.0320(9) Uani 1 1 d . . . . .
H42 H 0.882431 -0.192226 0.877656 0.038 Uiso 1 1 calc R U . . .
C43 C 0.7709(3) -0.0543(3) 0.8872(3) 0.0312(9) Uani 1 1 d . . . . .
H43 H 0.732570 -0.083608 0.968300 0.037 Uiso 1 1 calc R U . . .
C44 C 0.7377(3) 0.0535(3) 0.8240(3) 0.0227(7) Uani 1 1 d . . . . .
H44 H 0.677582 0.097627 0.862672 0.027 Uiso 1 1 calc R U . . .
C45 C 0.7916(4) 0.6698(3) 0.1603(3) 0.0318(9) Uani 1 1 d . . . . .
H45A H 0.725558 0.707400 0.135036 0.048 Uiso 1 1 calc R U . . .
H45B H 0.847924 0.634699 0.105850 0.048 Uiso 1 1 calc R U . . .
H45C H 0.825445 0.723608 0.162645 0.048 Uiso 1 1 calc R U . . .
C46 C 0.2245(3) 0.7645(3) 0.8914(3) 0.0229(8) Uani 1 1 d . . . . .
C47 C 0.1103(3) 0.7860(4) 0.9841(3) 0.0308(9) Uani 1 1 d . . . . .
H47A H 0.113288 0.737333 1.061192 0.046 Uiso 1 1 calc R U . . .
H47B H 0.048452 0.771209 0.972038 0.046 Uiso 1 1 calc R U . . .
H47C H 0.096607 0.863081 0.977667 0.046 Uiso 1 1 calc R U . . .
C48 C 0.2101(3) 0.8356(4) 0.7727(3) 0.0311(9) Uani 1 1 d . . . . .
H48A H 0.138548 0.825816 0.773520 0.047 Uiso 1 1 calc R U . . .
H48B H 0.273830 0.812717 0.712318 0.047 Uiso 1 1 calc R U . . .
H48C H 0.208814 0.913410 0.756833 0.047 Uiso 1 1 calc R U . . .
C49 C 0.2437(3) 0.6411(3) 0.9096(4) 0.0305(9) Uani 1 1 d . . . . .
H49A H 0.246126 0.596323 0.987703 0.046 Uiso 1 1 calc R U . . .
H49B H 0.315829 0.623948 0.852487 0.046 Uiso 1 1 calc R U . . .
H49C H 0.181167 0.624670 0.900077 0.046 Uiso 1 1 calc R U . . .
C50 C 0.3765(3) 0.8929(3) 1.0985(3) 0.0349(9) Uani 1 1 d . . . . .
C51 C 0.4382(6) 0.8094(6) 1.1822(5) 0.089(2) Uani 1 1 d . . . . .
H51A H 0.520457 0.802697 1.140833 0.133 Uiso 1 1 calc R U . . .
H51B H 0.412861 0.737419 1.213823 0.133 Uiso 1 1 calc R U . . .
H51C H 0.420798 0.834551 1.245510 0.133 Uiso 1 1 calc R U . . .
C52 C 0.4275(4) 1.0013(4) 1.0410(5) 0.0614(15) Uani 1 1 d . . . . .
H52A H 0.386979 1.057199 0.989486 0.092 Uiso 1 1 calc R U . . .
H52B H 0.508186 0.988435 0.996126 0.092 Uiso 1 1 calc R U . . .
H52C H 0.419584 1.027287 1.100842 0.092 Uiso 1 1 calc R U . . .
C53 C 0.2537(4) 0.9196(4) 1.1617(4) 0.0495(13) Uani 1 1 d . . . . .
H53A H 0.245777 0.954217 1.214668 0.074 Uiso 1 1 calc R U . . .
H53B H 0.218977 0.851581 1.205880 0.074 Uiso 1 1 calc R U . . .
H53C H 0.215502 0.970405 1.106051 0.074 Uiso 1 1 calc R U . . .
C54 C 0.8701(3) 0.6223(3) 0.7528(3) 0.0192(6) Uani 1 1 d . . . . .
C55 C 0.9786(3) 0.6485(3) 0.7109(3) 0.0251(7) Uani 1 1 d . . . . .
H55 H 1.010554 0.691880 0.631762 0.030 Uiso 1 1 calc R U . . .
C56 C 1.0404(3) 0.6117(3) 0.7837(3) 0.0322(8) Uani 1 1 d . . . . .
H56 H 1.114931 0.629843 0.754396 0.039 Uiso 1 1 calc R U . . .
C57 C 0.9946(3) 0.5482(3) 0.8996(3) 0.0327(9) Uani 1 1 d . . . . .
H57 H 1.037471 0.524011 0.949517 0.039 Uiso 1 1 calc R U . . .
C58 C 0.8879(3) 0.5205(3) 0.9422(3) 0.0249(7) Uani 1 1 d . . . . .
H58 H 0.856384 0.476915 1.021359 0.030 Uiso 1 1 calc R U . . .
C59 C 0.8259(3) 0.5572(3) 0.8675(3) 0.0222(7) Uani 1 1 d . . . . .
H59 H 0.752342 0.537063 0.896131 0.027 Uiso 1 1 calc R U . . .
C60 C 0.5305(17) 0.9213(13) 0.3726(11) 0.0241(16) Uani 0.600(16) 1 d D U P A 1
C61 C 0.4562(14) 1.0172(11) 0.3557(10) 0.040(3) Uani 0.600(16) 1 d D U P A 1
H61 H 0.388173 1.024080 0.417831 0.047 Uiso 0.600(16) 1 calc R U P A 1
C62 C 0.4771(11) 1.1054(9) 0.2503(11) 0.045(3) Uani 0.600(16) 1 d D U P A 1
H62 H 0.424843 1.171679 0.240022 0.054 Uiso 0.600(16) 1 calc R U P A 1
C63 C 0.5761(11) 1.0931(9) 0.1612(9) 0.039(2) Uani 0.600(16) 1 d D U P A 1
H63 H 0.592364 1.152175 0.088656 0.047 Uiso 0.600(16) 1 calc R U P A 1
C64 C 0.6518(11) 0.9972(9) 0.1754(9) 0.039(2) Uani 0.600(16) 1 d D U P A 1
H64 H 0.719612 0.989891 0.113388 0.046 Uiso 0.600(16) 1 calc R U P A 1
C65 C 0.6280(13) 0.9117(10) 0.2809(10) 0.029(2) Uani 0.600(16) 1 d D U P A 1
H65 H 0.679663 0.845009 0.290713 0.034 Uiso 0.600(16) 1 calc R U P A 1
C66 C 0.5332(3) 0.3537(3) 0.9213(3) 0.0269(9) Uani 1 1 d . . . . .
H66A H 0.573659 0.354383 0.967166 0.040 Uiso 1 1 calc R U . . .
H66B H 0.551027 0.280815 0.915303 0.040 Uiso 1 1 calc R U . . .
H66C H 0.451047 0.369908 0.959039 0.040 Uiso 1 1 calc R U . . .
C68 C 0.3112(4) 0.4441(4) 0.7807(4) 0.0414(11) Uani 1 1 d . . . . .
H68A H 0.380286 0.389967 0.779098 0.062 Uiso 1 1 calc R U . . .
H68B H 0.249010 0.409670 0.792577 0.062 Uiso 1 1 calc R U . . .
H68C H 0.290395 0.470324 0.844064 0.062 Uiso 1 1 calc R U . . .
O11 O 0.9975(3) 0.4791(3) 0.4135(3) 0.0669(11) Uani 1 1 d . . . . .
H11 H 0.941569 0.453742 0.422803 0.100 Uiso 1 1 calc R U . . .
C67 C 1.0081(7) 0.5840(6) 0.3184(7) 0.094(2) Uani 1 1 d . . . . .
H67A H 0.999896 0.577889 0.253205 0.142 Uiso 1 1 calc R U . . .
H67B H 1.083070 0.604415 0.294441 0.142 Uiso 1 1 calc R U . . .
H67C H 0.948705 0.640647 0.343139 0.142 Uiso 1 1 calc R U . . .
C62A C 0.4356(15) 1.1135(12) 0.2890(13) 0.038(3) Uani 0.400(16) 1 d D U P A 2
H62A H 0.377146 1.174840 0.290221 0.045 Uiso 0.400(16) 1 calc R U P A 2
C61A C 0.4291(17) 1.0193(15) 0.3881(14) 0.030(3) Uani 0.400(16) 1 d D U P A 2
H61A H 0.367061 1.016089 0.457904 0.036 Uiso 0.400(16) 1 calc R U P A 2
C60A C 0.514(3) 0.931(2) 0.3833(17) 0.0241(16) Uani 0.400(16) 1 d D U P A 2
C65A C 0.605(2) 0.9393(15) 0.2825(16) 0.034(4) Uani 0.400(16) 1 d D U P A 2
H65A H 0.663823 0.878153 0.280268 0.041 Uiso 0.400(16) 1 calc R U P A 2
C64A C 0.6141(15) 1.0334(14) 0.1848(13) 0.039(3) Uani 0.400(16) 1 d D U P A 2
H64A H 0.678956 1.039376 0.116706 0.046 Uiso 0.400(16) 1 calc R U P A 2
C63A C 0.5263(17) 1.1173(13) 0.1899(14) 0.039(2) Uani 0.400(16) 1 d D U P A 2
H63A H 0.528126 1.180887 0.122039 0.047 Uiso 0.400(16) 1 calc R U P A 2

loop_
_atom_site_aniso_label
_atom_site_aniso_U_11
_atom_site_aniso_U_22
_atom_site_aniso_U_33
_atom_site_aniso_U_23
_atom_site_aniso_U_13
_atom_site_aniso_U_12
Co1 0.0209(2) 0.0120(2) 0.0131(2) -0.00338(17) -0.00938(18) -0.00066(17)
Co2 0.02315(19) 0.01146(17) 0.01242(16) -0.00299(13) -0.00758(14) -0.00258(13)
Co3 0.0174(2) 0.0120(2) 0.0128(2) -0.00332(17) -0.00694(18) -0.00256(17)
O1 0.0210(13) 0.0221(14) 0.0198(13) -0.0126(11) -0.0117(11) 0.0044(10)
O2 0.0229(14) 0.0139(13) 0.0160(13) -0.0055(10) -0.0091(10) 0.0012(10)
O3 0.0277(14) 0.0122(12) 0.0145(12) -0.0028(10) -0.0116(11) -0.0024(10)
O4 0.0278(14) 0.0123(12) 0.0161(12) -0.0006(10) -0.0101(11) -0.0034(10)
O5 0.0324(14) 0.0138(12) 0.0135(12) -0.0018(10) -0.0065(10) -0.0060(10)
O6 0.0193(13) 0.0157(13) 0.0165(12) -0.0039(10) -0.0090(10) -0.0033(10)
O7 0.0203(13) 0.0179(13) 0.0124(12) -0.0054(10) -0.0063(10) -0.0036(10)
O8 0.0192(13) 0.0158(13) 0.0147(12) -0.0041(10) -0.0090(10) -0.0035(10)
O9 0.0230(13) 0.0155(13) 0.0115(12) -0.0038(10) -0.0068(10) -0.0028(10)
O10 0.0332(15) 0.0158(13) 0.0155(13) -0.0032(10) -0.0104(11) -0.0020(11)
O12 0.0308(16) 0.0543(19) 0.0280(15) -0.0152(14) -0.0032(12) -0.0223(14)
N1 0.0214(16) 0.0147(14) 0.0145(14) -0.0039(12) -0.0097(12) -0.0037(12)
N2 0.0230(16) 0.0155(15) 0.0228(16) -0.0057(13) -0.0120(13) -0.0017(12)
N3 0.0159(15) 0.0142(15) 0.0172(15) -0.0054(12) -0.0070(12) 0.0017(11)
N4 0.0210(16) 0.0143(14) 0.0159(14) -0.0038(12) -0.0080(12) -0.0041(11)
C1 0.0283(19) 0.0127(16) 0.0191(17) -0.0043(13) -0.0115(14) -0.0006(13)
C2 0.0238(19) 0.0167(17) 0.0211(17) -0.0032(14) -0.0132(15) 0.0025(13)
C3 0.0190(17) 0.0239(19) 0.0218(18) -0.0063(15) -0.0035(14) -0.0023(14)
C4 0.037(2) 0.0225(18) 0.0194(17) -0.0092(15) -0.0082(15) -0.0028(15)
C5 0.0304(19) 0.0233(18) 0.0219(17) -0.0088(14) -0.0111(15) -0.0063(14)
C6 0.0249(18) 0.0184(17) 0.0150(16) -0.0057(14) -0.0094(14) 0.0004(13)
C7 0.0233(18) 0.0195(18) 0.0186(17) -0.0027(14) -0.0098(14) -0.0090(14)
C8 0.0247(19) 0.0185(18) 0.0186(18) -0.0071(15) -0.0126(15) 0.0013(14)
C9 0.0221(19) 0.0126(17) 0.0210(18) -0.0035(14) -0.0145(15) 0.0012(13)
C10 0.0249(18) 0.0160(16) 0.0180(16) -0.0053(13) -0.0117(14) 0.0012(13)
C11 0.0269(19) 0.0226(18) 0.0155(16) -0.0068(14) -0.0121(14) -0.0033(14)
C12 0.0207(17) 0.0111(15) 0.0127(15) -0.0008(12) -0.0081(13) -0.0035(12)
C13 0.0194(17) 0.0157(17) 0.0181(16) -0.0046(13) -0.0080(13) -0.0009(13)
C14 0.0257(18) 0.0227(18) 0.0143(16) -0.0080(14) -0.0050(14) -0.0032(14)
C15 0.031(2) 0.0303(19) 0.0220(17) -0.0169(16) -0.0105(15) -0.0006(15)
C16 0.0247(18) 0.0292(19) 0.0206(17) -0.0155(15) -0.0122(14) 0.0015(14)
C17 0.0208(17) 0.0197(18) 0.0230(18) -0.0114(15) -0.0062(14) -0.0030(13)
C18 0.0265(18) 0.0133(16) 0.0166(16) -0.0036(13) -0.0122(14) -0.0026(13)
C19 0.0134(17) 0.0174(17) 0.0153(17) -0.0032(14) -0.0039(13) -0.0028(13)
C20 0.0156(18) 0.0196(18) 0.0175(17) -0.0085(14) -0.0043(14) 0.0004(14)
C21 0.0266(18) 0.0132(15) 0.0163(15) -0.0024(13) -0.0102(13) -0.0024(13)
C22 0.0236(18) 0.0114(16) 0.0203(17) -0.0022(13) -0.0116(14) -0.0013(13)
C23 0.0217(19) 0.0195(19) 0.0135(17) -0.0025(14) -0.0103(14) -0.0011(14)
C24 0.0224(19) 0.0127(17) 0.0169(18) -0.0018(14) -0.0071(15) -0.0040(14)
C25 0.0196(19) 0.032(2) 0.0239(19) 0.0002(17) -0.0116(16) -0.0083(16)
C26 0.028(2) 0.044(2) 0.022(2) -0.0055(18) -0.0114(16) -0.0014(18)
C27 0.047(3) 0.045(3) 0.041(2) -0.006(2) -0.024(2) -0.022(2)
C28 0.020(2) 0.078(3) 0.034(2) -0.015(2) -0.0097(18) -0.008(2)
C29 0.046(2) 0.036(2) 0.0219(18) -0.0153(17) -0.0118(17) 0.0005(17)
C30 0.045(2) 0.055(3) 0.029(2) -0.019(2) -0.0061(18) -0.006(2)
C31 0.107(5) 0.042(3) 0.037(3) -0.025(2) -0.021(3) 0.008(3)
C32 0.061(3) 0.059(3) 0.026(2) -0.016(2) -0.007(2) -0.034(2)
C33 0.0205(17) 0.0207(17) 0.0251(17) -0.0098(14) -0.0090(14) -0.0020(13)
C34 0.053(3) 0.028(2) 0.030(2) -0.0119(17) -0.0086(18) -0.0088(18)
C35 0.056(3) 0.023(2) 0.043(2) -0.0145(18) -0.013(2) -0.0126(18)
C36 0.031(2) 0.0212(19) 0.041(2) -0.0050(17) -0.0035(17) -0.0071(15)
C37 0.057(3) 0.028(2) 0.040(2) -0.0157(19) 0.010(2) -0.0099(19)
C38 0.050(2) 0.027(2) 0.032(2) -0.0177(17) -0.0026(18) -0.0088(17)
C39 0.0184(17) 0.0164(17) 0.0160(17) -0.0023(14) -0.0092(13) -0.0017(13)
C40 0.029(2) 0.0237(19) 0.0212(18) -0.0049(15) -0.0042(15) -0.0017(15)
C41 0.0255(19) 0.025(2) 0.039(2) -0.0080(17) -0.0138(16) 0.0013(15)
C42 0.041(2) 0.0139(18) 0.040(2) 0.0093(16) -0.0304(19) -0.0075(16)
C43 0.039(2) 0.027(2) 0.0237(19) 0.0023(16) -0.0141(17) -0.0104(17)
C44 0.0302(19) 0.0192(18) 0.0183(17) -0.0066(14) -0.0082(14) -0.0031(14)
C45 0.045(3) 0.025(2) 0.019(2) -0.0047(17) -0.0047(18) -0.0099(18)
C46 0.0221(19) 0.028(2) 0.0202(18) -0.0096(16) -0.0081(15) -0.0024(15)
C47 0.027(2) 0.040(2) 0.024(2) -0.0122(17) -0.0046(16) -0.0083(17)
C48 0.022(2) 0.045(2) 0.025(2) -0.0070(18) -0.0129(16) -0.0041(17)
C49 0.0223(19) 0.038(2) 0.034(2) -0.0113(18) -0.0081(16) -0.0124(16)
C50 0.030(2) 0.052(3) 0.038(2) -0.037(2) -0.0160(17) 0.0116(17)
C51 0.104(5) 0.127(6) 0.064(4) -0.077(4) -0.062(4) 0.062(4)
C52 0.035(3) 0.082(4) 0.092(4) -0.071(3) -0.002(2) -0.010(2)
C53 0.044(3) 0.073(3) 0.044(3) -0.044(3) -0.011(2) 0.003(2)
C54 0.0179(16) 0.0176(15) 0.0270(17) -0.0128(14) -0.0105(13) 0.0027(12)
C55 0.0234(18) 0.0223(18) 0.0250(17) -0.0063(14) -0.0078(14) -0.0010(13)
C56 0.0237(19) 0.033(2) 0.039(2) -0.0014(17) -0.0177(16) -0.0100(15)
C57 0.047(2) 0.0252(19) 0.035(2) -0.0025(16) -0.0302(19) -0.0050(16)
C58 0.037(2) 0.0194(17) 0.0198(16) -0.0034(14) -0.0130(15) -0.0060(14)
C59 0.0167(16) 0.0278(18) 0.0258(17) -0.0091(14) -0.0094(13) -0.0059(13)
C60 0.048(5) 0.010(3) 0.025(3) 0.000(3) -0.027(3) -0.007(2)
C61 0.058(7) 0.025(4) 0.040(5) -0.009(4) -0.028(5) 0.002(4)
C62 0.060(7) 0.030(4) 0.045(6) -0.002(4) -0.032(5) -0.002(5)
C63 0.061(6) 0.024(4) 0.038(4) 0.006(3) -0.038(4) -0.009(4)
C64 0.060(6) 0.025(5) 0.030(4) 0.010(4) -0.029(4) -0.016(4)
C65 0.052(6) 0.012(5) 0.019(3) 0.006(3) -0.019(3) -0.010(4)
C66 0.045(2) 0.0113(18) 0.0164(18) 0.0040(14) -0.0097(17) -0.0075(16)
C68 0.036(2) 0.040(3) 0.047(3) -0.022(2) -0.003(2) -0.0095(19)
O11 0.068(3) 0.078(3) 0.059(2) -0.022(2) -0.012(2) -0.035(2)
C67 0.124(6) 0.068(5) 0.101(5) -0.003(4) -0.053(5) -0.046(4)
C62A 0.056(8) 0.017(5) 0.038(6) 0.008(5) -0.037(5) 0.000(5)
C61A 0.043(7) 0.017(5) 0.031(6) 0.003(5) -0.029(5) 0.002(4)
C60A 0.048(5) 0.010(3) 0.025(3) 0.000(3) -0.027(3) -0.007(2)
C65A 0.052(8) 0.014(7) 0.035(6) 0.004(5) -0.024(5) -0.010(5)
C64A 0.063(8) 0.022(7) 0.029(5) 0.010(5) -0.034(5) -0.007(5)
C63A 0.061(6) 0.024(4) 0.038(4) 0.006(3) -0.038(4) -0.009(4)

loop_
_atom_type_symbol
_atom_type_description
_atom_type_scat_dispersion_real
_atom_type_scat_dispersion_imag
_atom_type_scat_source
C C 0.0033 0.0016 'International Tables Vol C Tables 4.2.6.8 and 6.1.1.4'
H H 0.0000 0.0000 'International Tables Vol C Tables 4.2.6.8 and 6.1.1.4'
Cl Cl 0.1484 0.1585 'International Tables Vol C Tables 4.2.6.8 and 6.1.1.4'
Co Co 0.3494 0.9721 'International Tables Vol C Tables 4.2.6.8 and 6.1.1.4'
N N 0.0061 0.0033 'International Tables Vol C Tables 4.2.6.8 and 6.1.1.4'
O O 0.0106 0.0060 'International Tables Vol C Tables 4.2.6.8 and 6.1.1.4'

loop_
_geom_angle_atom_site_label_1
_geom_angle_atom_site_label_2
_geom_angle_atom_site_label_3
_geom_angle
_geom_angle_site_symmetry_1
_geom_angle_site_symmetry_3
_geom_angle_publ_flag
O1 Co1 O2 178.80(11) . . ?
O1 Co1 O3 93.91(10) . . ?
O1 Co1 O4 87.29(10) . . ?
O1 Co1 N1 93.91(11) . . ?
O1 Co1 N2 87.30(12) . . ?
O2 Co1 O3 86.66(10) . . ?
O2 Co1 O4 93.72(10) . . ?
O2 Co1 N1 85.49(11) . . ?
O2 Co1 N2 91.69(12) . . ?
O3 Co1 O4 94.09(10) . . ?
O3 Co1 N2 86.19(11) . . ?
N1 Co1 O3 172.06(12) . . ?
N1 Co1 O4 87.65(11) . . ?
N1 Co1 N2 92.82(12) . . ?
N2 Co1 O4 174.59(12) . . ?
O2 Co2 O3 76.91(9) . . ?
O2 Co2 O5 90.02(9) . . ?
O2 Co2 O8 102.02(9) . . ?
O2 Co2 O10 92.15(10) . . ?
O3 Co2 O8 178.59(10) . . ?
O5 Co2 O3 85.12(9) . . ?
O5 Co2 O8 93.98(9) . . ?
O7 Co2 O2 178.33(11) . . ?
O7 Co2 O3 103.96(9) . . ?
O7 Co2 O5 88.63(9) . . ?
O7 Co2 O8 77.09(9) . . ?
O7 Co2 O10 89.20(10) . . ?
O10 Co2 O3 95.14(9) . . ?
O10 Co2 O5 177.81(12) . . ?
O10 Co2 O8 85.80(9) . . ?
O6 Co3 O8 92.76(10) . . ?
O6 Co3 O9 87.52(10) . . ?
O6 Co3 N4 90.23(11) . . ?
O7 Co3 O6 177.20(10) . . ?
O7 Co3 O8 85.75(10) . . ?
O7 Co3 O9 94.93(10) . . ?
O7 Co3 N4 87.25(11) . . ?
O9 Co3 O8 93.59(10) . . ?
N3 Co3 O6 95.10(11) . . ?
N3 Co3 O7 86.27(11) . . ?
N3 Co3 O8 171.58(11) . . ?
N3 Co3 O9 89.77(11) . . ?
N3 Co3 N4 93.40(12) . . ?
N4 Co3 O8 83.53(11) . . ?
N4 Co3 O9 176.27(11) . . ?
C1 O1 Co1 124.6(2) . . ?
Co1 O2 Co2 97.68(11) . . ?
C9 O2 Co1 109.0(2) . . ?
C9 O2 Co2 132.7(2) . . ?
Co1 O3 Co2 93.93(10) . . ?
C11 O3 Co1 109.81(19) . . ?
C11 O3 Co2 124.1(2) . . ?
C23 O4 Co1 126.3(2) . . ?
C23 O5 Co2 126.6(2) . . ?
C12 O6 Co3 125.1(2) . . ?
Co3 O7 Co2 98.77(10) . . ?
C20 O7 Co2 129.0(2) . . ?
C20 O7 Co3 108.92(19) . . ?
Co3 O8 Co2 92.77(9) . . ?
C22 O8 Co2 116.8(2) . . ?
C22 O8 Co3 113.56(19) . . ?
C24 O9 Co3 125.9(2) . . ?
C24 O10 Co2 127.7(2) . . ?
C68 O12 H12 109.5 . . ?
C7 N1 Co1 125.4(3) . . ?
C7 N1 C8 122.8(3) . . ?
C8 N1 Co1 111.5(2) . . ?
Co1 N2 H2A 109.4 . . ?
Co1 N2 H2B 109.4 . . ?
H2A N2 H2B 108.0 . . ?
C10 N2 Co1 111.0(2) . . ?
C10 N2 H2A 109.4 . . ?
C10 N2 H2B 109.4 . . ?
C18 N3 Co3 126.8(2) . . ?
C18 N3 C19 120.5(3) . . ?
C19 N3 Co3 112.7(2) . . ?
Co3 N4 H4A 110.3 . . ?
Co3 N4 H4B 110.3 . . ?
H4A N4 H4B 108.6 . . ?
C21 N4 Co3 106.99(19) . . ?
C21 N4 H4A 110.3 . . ?
C21 N4 H4B 110.3 . . ?
O1 C1 C2 118.8(3) . . ?
O1 C1 C6 122.7(3) . . ?
C6 C1 C2 118.5(3) . . ?
C1 C2 C25 120.9(3) . . ?
C3 C2 C1 118.2(3) . . ?
C3 C2 C25 120.9(3) . . ?
C2 C3 H3 118.3 . . ?
C2 C3 C4 123.5(3) . . ?
C4 C3 H3 118.3 . . ?
C3 C4 C29 119.2(3) . . ?
C5 C4 C3 117.9(3) . . ?
C5 C4 C29 122.9(3) . . ?
C4 C5 H5 119.3 . . ?
C4 C5 C6 121.4(3) . . ?
C6 C5 H5 119.3 . . ?
C1 C6 C5 120.4(3) . . ?
C1 C6 C7 122.8(3) . . ?
C5 C6 C7 116.6(3) . . ?
N1 C7 C6 125.1(3) . . ?
N1 C7 H7 117.5 . . ?
C6 C7 H7 117.5 . . ?
N1 C8 H8 109.6 . . ?
N1 C8 C9 103.3(3) . . ?
N1 C8 C33 110.6(3) . . ?
C9 C8 H8 109.6 . . ?
C33 C8 H8 109.6 . . ?
C33 C8 C9 113.9(3) . . ?
O2 C9 C8 105.7(3) . . ?
O2 C9 H9A 110.6 . . ?
O2 C9 H9B 110.6 . . ?
C8 C9 H9A 110.6 . . ?
C8 C9 H9B 110.6 . . ?
H9A C9 H9B 108.7 . . ?
N2 C10 H10 108.6 . . ?
N2 C10 C11 105.3(2) . . ?
N2 C10 C39 110.5(3) . . ?
C11 C10 H10 108.6 . . ?
C39 C10 H10 108.6 . . ?
C39 C10 C11 115.2(3) . . ?
O3 C11 C10 109.5(3) . . ?
O3 C11 H11A 109.8 . . ?
O3 C11 H11B 109.8 . . ?
C10 C11 H11A 109.8 . . ?
C10 C11 H11B 109.8 . . ?
H11A C11 H11B 108.2 . . ?
O6 C12 C13 119.1(3) . . ?
O6 C12 C17 123.3(3) . . ?
C17 C12 C13 117.6(3) . . ?
C12 C13 C46 120.7(3) . . ?
C14 C13 C12 117.0(3) . . ?
C14 C13 C46 122.2(3) . . ?
C13 C14 H14 117.3 . . ?
C15 C14 C13 125.5(3) . . ?
C15 C14 H14 117.3 . . ?
C14 C15 C50 122.0(3) . . ?
C16 C15 C14 117.1(3) . . ?
C16 C15 C50 121.0(3) . . ?
C15 C16 H16 119.3 . . ?
C15 C16 C17 121.5(3) . . ?
C17 C16 H16 119.3 . . ?
C12 C17 C16 121.2(3) . . ?
C12 C17 C18 123.0(3) . . ?
C16 C17 C18 115.6(3) . . ?
N3 C18 C17 123.9(3) . . ?
N3 C18 H18 118.0 . . ?
C17 C18 H18 118.0 . . ?
N3 C19 H19 108.3 . . ?
N3 C19 C20 104.5(3) . . ?
N3 C19 C54 114.7(3) . . ?
C20 C19 H19 108.3 . . ?
C54 C19 H19 108.3 . . ?
C54 C19 C20 112.6(3) . . ?
O7 C20 C19 107.6(3) . . ?
O7 C20 H20A 110.2 . . ?
O7 C20 H20B 110.2 . . ?
C19 C20 H20A 110.2 . . ?
C19 C20 H20B 110.2 . . ?
H20A C20 H20B 108.5 . . ?
N4 C21 H21 109.2 . . ?
N4 C21 H21A 105.9 . . ?
N4 C21 C22 106.1(2) . . ?
N4 C21 C60 109.8(11) . . ?
N4 C21 C60A 114.3(17) . . ?
C22 C21 H21 109.2 . . ?
C22 C21 H21A 105.9 . . ?
C22 C21 C60 113.2(11) . . ?
C60 C21 H21 109.2 . . ?
C60A C21 H21A 105.9 . . ?
C60A C21 C22 117.7(18) . . ?
O8 C22 C21 109.7(3) . . ?
O8 C22 H22A 109.7 . . ?
O8 C22 H22B 109.7 . . ?
C21 C22 H22A 109.7 . . ?
C21 C22 H22B 109.7 . . ?
H22A C22 H22B 108.2 . . ?
O4 C23 C45 115.3(3) . . ?
O5 C23 O4 126.4(3) . . ?
O5 C23 C45 118.2(3) . . ?
O9 C24 C66 114.6(3) . . ?
O10 C24 O9 127.4(3) . . ?
O10 C24 C66 118.1(3) . . ?
C2 C25 C26 109.3(3) . . ?
C27 C25 C2 109.4(3) . . ?
C27 C25 C26 110.3(3) . . ?
C28 C25 C2 112.1(3) . . ?
C28 C25 C26 107.3(3) . . ?
C28 C25 C27 108.3(3) . . ?
C25 C26 H26A 109.5 . . ?
C25 C26 H26B 109.5 . . ?
C25 C26 H26C 109.5 . . ?
H26A C26 H26B 109.5 . . ?
H26A C26 H26C 109.5 . . ?
H26B C26 H26C 109.5 . . ?
C25 C27 H27A 109.5 . . ?
C25 C27 H27B 109.5 . . ?
C25 C27 H27C 109.5 . . ?
H27A C27 H27B 109.5 . . ?
H27A C27 H27C 109.5 . . ?
H27B C27 H27C 109.5 . . ?
C25 C28 H28A 109.5 . . ?
C25 C28 H28B 109.5 . . ?
C25 C28 H28C 109.5 . . ?
H28A C28 H28B 109.5 . . ?
H28A C28 H28C 109.5 . . ?
H28B C28 H28C 109.5 . . ?
C30 C29 C4 109.4(3) . . ?
C31 C29 C4 108.4(3) . . ?
C31 C29 C30 109.6(4) . . ?
C32 C29 C4 111.9(3) . . ?
C32 C29 C30 106.5(3) . . ?
C32 C29 C31 111.1(4) . . ?
C29 C30 H30A 109.5 . . ?
C29 C30 H30B 109.5 . . ?
C29 C30 H30C 109.5 . . ?
H30A C30 H30B 109.5 . . ?
H30A C30 H30C 109.5 . . ?
H30B C30 H30C 109.5 . . ?
C29 C31 H31A 109.5 . . ?
C29 C31 H31B 109.5 . . ?
C29 C31 H31C 109.5 . . ?
H31A C31 H31B 109.5 . . ?
H31A C31 H31C 109.5 . . ?
H31B C31 H31C 109.5 . . ?
C29 C32 H32A 109.5 . . ?
C29 C32 H32B 109.5 . . ?
C29 C32 H32C 109.5 . . ?
H32A C32 H32B 109.5 . . ?
H32A C32 H32C 109.5 . . ?
H32B C32 H32C 109.5 . . ?
C34 C33 C8 120.3(3) . . ?
C34 C33 C38 118.0(3) . . ?
C38 C33 C8 121.7(3) . . ?
C33 C34 H34 119.7 . . ?
C33 C34 C35 120.7(3) . . ?
C35 C34 H34 119.7 . . ?
C34 C35 H35 119.2 . . ?
C36 C35 C34 121.6(3) . . ?
C36 C35 H35 119.2 . . ?
C35 C36 H36 120.5 . . ?
C35 C36 C37 119.0(4) . . ?
C37 C36 H36 120.5 . . ?
C36 C37 H37 120.1 . . ?
C38 C37 C36 119.8(4) . . ?
C38 C37 H37 120.1 . . ?
C33 C38 H38 119.6 . . ?
C37 C38 C33 120.7(3) . . ?
C37 C38 H38 119.6 . . ?
C40 C39 C10 121.9(3) . . ?
C40 C39 C44 117.3(3) . . ?
C44 C39 C10 120.8(3) . . ?
C39 C40 H40 119.2 . . ?
C41 C40 C39 121.6(3) . . ?
C41 C40 H40 119.2 . . ?
C40 C41 H41 120.1 . . ?
C40 C41 C42 119.8(4) . . ?
C42 C41 H41 120.1 . . ?
C41 C42 H42 120.2 . . ?
C43 C42 C41 119.6(3) . . ?
C43 C42 H42 120.2 . . ?
C42 C43 H43 119.8 . . ?
C42 C43 C44 120.4(4) . . ?
C44 C43 H43 119.8 . . ?
C39 C44 H44 119.3 . . ?
C43 C44 C39 121.3(3) . . ?
C43 C44 H44 119.3 . . ?
C23 C45 H45A 109.5 . . ?
C23 C45 H45B 109.5 . . ?
C23 C45 H45C 109.5 . . ?
H45A C45 H45B 109.5 . . ?
H45A C45 H45C 109.5 . . ?
H45B C45 H45C 109.5 . . ?
C13 C46 C47 112.9(3) . . ?
C13 C46 C48 111.0(3) . . ?
C13 C46 C49 109.4(3) . . ?
C48 C46 C47 106.7(3) . . ?
C48 C46 C49 109.8(3) . . ?
C49 C46 C47 106.9(3) . . ?
C46 C47 H47A 109.5 . . ?
C46 C47 H47B 109.5 . . ?
C46 C47 H47C 109.5 . . ?
H47A C47 H47B 109.5 . . ?
H47A C47 H47C 109.5 . . ?
H47B C47 H47C 109.5 . . ?
C46 C48 H48A 109.5 . . ?
C46 C48 H48B 109.5 . . ?
C46 C48 H48C 109.5 . . ?
H48A C48 H48B 109.5 . . ?
H48A C48 H48C 109.5 . . ?
H48B C48 H48C 109.5 . . ?
C46 C49 H49A 109.5 . . ?
C46 C49 H49B 109.5 . . ?
C46 C49 H49C 109.5 . . ?
H49A C49 H49B 109.5 . . ?
H49A C49 H49C 109.5 . . ?
H49B C49 H49C 109.5 . . ?
C51 C50 C15 109.5(3) . . ?
C51 C50 C52 108.0(5) . . ?
C52 C50 C15 107.9(3) . . ?
C53 C50 C15 113.8(3) . . ?
C53 C50 C51 111.0(4) . . ?
C53 C50 C52 106.4(4) . . ?
C50 C51 H51A 109.5 . . ?
C50 C51 H51B 109.5 . . ?
C50 C51 H51C 109.5 . . ?
H51A C51 H51B 109.5 . . ?
H51A C51 H51C 109.5 . . ?
H51B C51 H51C 109.5 . . ?
C50 C52 H52A 109.5 . . ?
C50 C52 H52B 109.5 . . ?
C50 C52 H52C 109.5 . . ?
H52A C52 H52B 109.5 . . ?
H52A C52 H52C 109.5 . . ?
H52B C52 H52C 109.5 . . ?
C50 C53 H53A 109.5 . . ?
C50 C53 H53B 109.5 . . ?
C50 C53 H53C 109.5 . . ?
H53A C53 H53B 109.5 . . ?
H53A C53 H53C 109.5 . . ?
H53B C53 H53C 109.5 . . ?
C55 C54 C19 119.6(3) . . ?
C59 C54 C19 121.0(3) . . ?
C59 C54 C55 119.2(3) . . ?
C54 C55 H55 119.9 . . ?
C56 C55 C54 120.1(3) . . ?
C56 C55 H55 119.9 . . ?
C55 C56 H56 119.8 . . ?
C55 C56 C57 120.5(3) . . ?
C57 C56 H56 119.8 . . ?
C56 C57 H57 119.9 . . ?
C58 C57 C56 120.1(3) . . ?
C58 C57 H57 119.9 . . ?
C57 C58 H58 120.4 . . ?
C57 C58 C59 119.2(3) . . ?
C59 C58 H58 120.4 . . ?
C54 C59 C58 120.8(3) . . ?
C54 C59 H59 119.6 . . ?
C58 C59 H59 119.6 . . ?
C61 C60 C21 121.4(9) . . ?
C61 C60 C65 118.3(8) . . ?
C65 C60 C21 120.2(9) . . ?
C60 C61 H61 119.0 . . ?
C60 C61 C62 122.1(9) . . ?
C62 C61 H61 119.0 . . ?
C61 C62 H62 121.1 . . ?
C63 C62 C61 117.9(8) . . ?
C63 C62 H62 121.1 . . ?
C62 C63 H63 119.4 . . ?
C64 C63 C62 121.3(8) . . ?
C64 C63 H63 119.4 . . ?
C63 C64 H64 120.4 . . ?
C63 C64 C65 119.2(8) . . ?
C65 C64 H64 120.4 . . ?
C60 C65 H65 119.4 . . ?
C64 C65 C60 121.3(8) . . ?
C64 C65 H65 119.4 . . ?
C24 C66 H66A 109.5 . . ?
C24 C66 H66B 109.5 . . ?
C24 C66 H66C 109.5 . . ?
H66A C66 H66B 109.5 . . ?
H66A C66 H66C 109.5 . . ?
H66B C66 H66C 109.5 . . ?
O12 C68 H68A 109.5 . . ?
O12 C68 H68B 109.5 . . ?
O12 C68 H68C 109.5 . . ?
H68A C68 H68B 109.5 . . ?
H68A C68 H68C 109.5 . . ?
H68B C68 H68C 109.5 . . ?
C67 O11 H11 109.5 . . ?
O11 C67 H67A 109.5 . . ?
O11 C67 H67B 109.5 . . ?
O11 C67 H67C 109.5 . . ?
H67A C67 H67B 109.5 . . ?
H67A C67 H67C 109.5 . . ?
H67B C67 H67C 109.5 . . ?
C61A C62A H62A 120.1 . . ?
C63A C62A H62A 120.1 . . ?
C63A C62A C61A 119.7(12) . . ?
C62A C61A H61A 120.5 . . ?
C60A C61A C62A 118.9(12) . . ?
C60A C61A H61A 120.5 . . ?
C61A C60A C21 120.0(13) . . ?
C61A C60A C65A 119.7(12) . . ?
C65A C60A C21 120.1(14) . . ?
C60A C65A H65A 119.1 . . ?
C60A C65A C64A 121.8(13) . . ?
C64A C65A H65A 119.1 . . ?
C65A C64A H64A 121.3 . . ?
C63A C64A C65A 117.3(12) . . ?
C63A C64A H64A 121.3 . . ?
C62A C63A H63A 118.8 . . ?
C64A C63A C62A 122.4(11) . . ?
C64A C63A H63A 118.8 . . ?

loop_
_geom_bond_atom_site_label_1
_geom_bond_atom_site_label_2
_geom_bond_distance
_geom_bond_site_symmetry_2
_geom_bond_publ_flag
Co1 O1 1.882(2) . ?
Co1 O2 1.888(2) . ?
Co1 O3 1.902(2) . ?
Co1 O4 1.935(2) . ?
Co1 N1 1.899(3) . ?
Co1 N2 1.933(3) . ?
Co2 O2 2.040(2) . ?
Co2 O3 2.141(2) . ?
Co2 O5 2.114(2) . ?
Co2 O7 2.031(2) . ?
Co2 O8 2.159(2) . ?
Co2 O10 2.085(2) . ?
Co3 O6 1.900(2) . ?
Co3 O7 1.891(2) . ?
Co3 O8 1.949(2) . ?
Co3 O9 1.925(2) . ?
Co3 N3 1.863(3) . ?
Co3 N4 1.923(3) . ?
O1 C1 1.324(4) . ?
O2 C9 1.422(4) . ?
O3 C11 1.427(4) . ?
O4 C23 1.281(4) . ?
O5 C23 1.254(4) . ?
O6 C12 1.308(4) . ?
O7 C20 1.406(4) . ?
O8 C22 1.430(4) . ?
O9 C24 1.255(4) . ?
O10 C24 1.245(4) . ?
O12 H12 0.8400 . ?
O12 C68 1.394(5) . ?
N1 C7 1.283(4) . ?
N1 C8 1.472(4) . ?
N2 H2A 0.9100 . ?
N2 H2B 0.9100 . ?
N2 C10 1.501(4) . ?
N3 C18 1.292(4) . ?
N3 C19 1.503(4) . ?
N4 H4A 0.9100 . ?
N4 H4B 0.9100 . ?
N4 C21 1.493(4) . ?
C1 C2 1.426(5) . ?
C1 C6 1.410(5) . ?
C2 C3 1.403(5) . ?
C2 C25 1.542(5) . ?
C3 H3 0.9500 . ?
C3 C4 1.404(5) . ?
C4 C5 1.359(5) . ?
C4 C29 1.553(5) . ?
C5 H5 0.9500 . ?
C5 C6 1.430(5) . ?
C6 C7 1.442(5) . ?
C7 H7 0.9500 . ?
C8 H8 1.0000 . ?
C8 C9 1.536(5) . ?
C8 C33 1.520(5) . ?
C9 H9A 0.9900 . ?
C9 H9B 0.9900 . ?
C10 H10 1.0000 . ?
C10 C11 1.515(5) . ?
C10 C39 1.506(4) . ?
C11 H11A 0.9900 . ?
C11 H11B 0.9900 . ?
C12 C13 1.442(5) . ?
C12 C17 1.411(5) . ?
C13 C14 1.393(5) . ?
C13 C46 1.509(5) . ?
C14 H14 0.9500 . ?
C14 C15 1.391(5) . ?
C15 C16 1.356(5) . ?
C15 C50 1.556(5) . ?
C16 H16 0.9500 . ?
C16 C17 1.420(5) . ?
C17 C18 1.457(5) . ?
C18 H18 0.9500 . ?
C19 H19 1.0000 . ?
C19 C20 1.534(5) . ?
C19 C54 1.513(4) . ?
C20 H20A 0.9900 . ?
C20 H20B 0.9900 . ?
C21 H21 1.0000 . ?
C21 H21A 1.0000 . ?
C21 C22 1.532(4) . ?
C21 C60 1.534(10) . ?
C21 C60A 1.526(14) . ?
C22 H22A 0.9900 . ?
C22 H22B 0.9900 . ?
C23 C45 1.498(5) . ?
C24 C66 1.532(5) . ?
C25 C26 1.544(5) . ?
C25 C27 1.533(6) . ?
C25 C28 1.521(6) . ?
C26 H26A 0.9800 . ?
C26 H26B 0.9800 . ?
C26 H26C 0.9800 . ?
C27 H27A 0.9800 . ?
C27 H27B 0.9800 . ?
C27 H27C 0.9800 . ?
C28 H28A 0.9800 . ?
C28 H28B 0.9800 . ?
C28 H28C 0.9800 . ?
C29 C30 1.547(6) . ?
C29 C31 1.517(6) . ?
C29 C32 1.515(6) . ?
C30 H30A 0.9800 . ?
C30 H30B 0.9800 . ?
C30 H30C 0.9800 . ?
C31 H31A 0.9800 . ?
C31 H31B 0.9800 . ?
C31 H31C 0.9800 . ?
C32 H32A 0.9800 . ?
C32 H32B 0.9800 . ?
C32 H32C 0.9800 . ?
C33 C34 1.388(5) . ?
C33 C38 1.407(5) . ?
C34 H34 0.9500 . ?
C34 C35 1.397(6) . ?
C35 H35 0.9500 . ?
C35 C36 1.358(5) . ?
C36 H36 0.9500 . ?
C36 C37 1.404(5) . ?
C37 H37 0.9500 . ?
C37 C38 1.400(6) . ?
C38 H38 0.9500 . ?
C39 C40 1.388(5) . ?
C39 C44 1.398(5) . ?
C40 H40 0.9500 . ?
C40 C41 1.387(5) . ?
C41 H41 0.9500 . ?
C41 C42 1.390(6) . ?
C42 H42 0.9500 . ?
C42 C43 1.368(6) . ?
C43 H43 0.9500 . ?
C43 C44 1.384(5) . ?
C44 H44 0.9500 . ?
C45 H45A 0.9800 . ?
C45 H45B 0.9800 . ?
C45 H45C 0.9800 . ?
C46 C47 1.546(5) . ?
C46 C48 1.542(5) . ?
C46 C49 1.543(5) . ?
C47 H47A 0.9800 . ?
C47 H47B 0.9800 . ?
C47 H47C 0.9800 . ?
C48 H48A 0.9800 . ?
C48 H48B 0.9800 . ?
C48 H48C 0.9800 . ?
C49 H49A 0.9800 . ?
C49 H49B 0.9800 . ?
C49 H49C 0.9800 . ?
C50 C51 1.532(7) . ?
C50 C52 1.541(7) . ?
C50 C53 1.489(6) . ?
C51 H51A 0.9800 . ?
C51 H51B 0.9800 . ?
C51 H51C 0.9800 . ?
C52 H52A 0.9800 . ?
C52 H52B 0.9800 . ?
C52 H52C 0.9800 . ?
C53 H53A 0.9800 . ?
C53 H53B 0.9800 . ?
C53 H53C 0.9800 . ?
C54 C55 1.383(5) . ?
C54 C59 1.380(5) . ?
C55 H55 0.9500 . ?
C55 C56 1.376(5) . ?
C56 H56 0.9500 . ?
C56 C57 1.389(5) . ?
C57 H57 0.9500 . ?
C57 C58 1.368(5) . ?
C58 H58 0.9500 . ?
C58 C59 1.400(5) . ?
C59 H59 0.9500 . ?
C60 C61 1.368(10) . ?
C60 C65 1.382(10) . ?
C61 H61 0.9500 . ?
C61 C62 1.395(10) . ?
C62 H62 0.9500 . ?
C62 C63 1.380(10) . ?
C63 H63 0.9500 . ?
C63 C64 1.375(9) . ?
C64 H64 0.9500 . ?
C64 C65 1.379(9) . ?
C65 H65 0.9500 . ?
C66 H66A 0.9800 . ?
C66 H66B 0.9800 . ?
C66 H66C 0.9800 . ?
C68 H68A 0.9800 . ?
C68 H68B 0.9800 . ?
C68 H68C 0.9800 . ?
O11 H11 0.8400 . ?
O11 C67 1.446(7) . ?
C67 H67A 0.9800 . ?
C67 H67B 0.9800 . ?
C67 H67C 0.9800 . ?
C62A H62A 0.9500 . ?
C62A C61A 1.392(13) . ?
C62A C63A 1.365(14) . ?
C61A H61A 0.9500 . ?
C61A C60A 1.368(14) . ?
C60A C65A 1.379(14) . ?
C65A H65A 0.9500 . ?
C65A C64A 1.379(14) . ?
C64A H64A 0.9500 . ?
C64A C63A 1.357(14) . ?
C63A H63A 0.9500 . ?

loop_
_geom_torsion_atom_site_label_1
_geom_torsion_atom_site_label_2
_geom_torsion_atom_site_label_3
_geom_torsion_atom_site_label_4
_geom_torsion
_geom_torsion_site_symmetry_1
_geom_torsion_site_symmetry_2
_geom_torsion_site_symmetry_3
_geom_torsion_site_symmetry_4
_geom_torsion_publ_flag
Co1 O1 C1 C2 155.7(2) . . . . ?
Co1 O1 C1 C6 -26.1(4) . . . . ?
Co1 O2 C9 C8 47.5(3) . . . . ?
Co1 O3 C11 C10 -41.7(3) . . . . ?
Co1 O4 C23 O5 -6.6(5) . . . . ?
Co1 O4 C23 C45 174.6(2) . . . . ?
Co1 N1 C7 C6 2.1(5) . . . . ?
Co1 N1 C8 C9 34.0(3) . . . . ?
Co1 N1 C8 C33 -88.2(3) . . . . ?
Co1 N2 C10 C11 -28.9(3) . . . . ?
Co1 N2 C10 C39 -153.9(2) . . . . ?
Co2 O2 C9 C8 168.2(2) . . . . ?
Co2 O3 C11 C10 67.7(3) . . . . ?
Co2 O5 C23 O4 0.3(5) . . . . ?
Co2 O5 C23 C45 179.1(2) . . . . ?
Co2 O7 C20 C19 -165.35(19) . . . . ?
Co2 O8 C22 C21 -114.7(2) . . . . ?
Co2 O10 C24 O9 -1.4(5) . . . . ?
Co2 O10 C24 C66 179.2(2) . . . . ?
Co3 O6 C12 C13 -159.4(2) . . . . ?
Co3 O6 C12 C17 21.3(4) . . . . ?
Co3 O7 C20 C19 -46.4(3) . . . . ?
Co3 O8 C22 C21 -8.4(3) . . . . ?
Co3 O9 C24 O10 4.0(5) . . . . ?
Co3 O9 C24 C66 -176.6(2) . . . . ?
Co3 N3 C18 C17 6.4(5) . . . . ?
Co3 N3 C19 C20 -23.4(3) . . . . ?
Co3 N3 C19 C54 -147.2(2) . . . . ?
Co3 N4 C21 C22 -47.9(3) . . . . ?
Co3 N4 C21 C60 -170.5(9) . . . . ?
Co3 N4 C21 C60A -179.3(14) . . . . ?
O1 Co1 N1 C7 -14.1(3) . . . . ?
O1 Co1 N1 C8 171.0(2) . . . . ?
O1 C1 C2 C3 176.1(3) . . . . ?
O1 C1 C2 C25 -5.4(5) . . . . ?
O1 C1 C6 C5 -176.0(3) . . . . ?
O1 C1 C6 C7 7.6(5) . . . . ?
O2 Co1 N1 C7 166.9(3) . . . . ?
O2 Co1 N1 C8 -8.0(2) . . . . ?
O3 Co1 O1 C1 -155.5(3) . . . . ?
O3 Co1 O2 Co2 17.71(10) . . . . ?
O3 Co1 O2 C9 158.0(2) . . . . ?
O4 Co1 O1 C1 -61.6(3) . . . . ?
O4 Co1 O2 Co2 -76.17(10) . . . . ?
O4 Co1 O2 C9 64.2(2) . . . . ?
O4 Co1 N1 C7 73.0(3) . . . . ?
O4 Co1 N1 C8 -101.9(2) . . . . ?
O6 Co3 N3 C18 1.9(3) . . . . ?
O6 Co3 N3 C19 -177.9(2) . . . . ?
O6 C12 C13 C14 -176.2(3) . . . . ?
O6 C12 C13 C46 7.2(5) . . . . ?
O6 C12 C17 C16 174.9(3) . . . . ?
O6 C12 C17 C18 -10.7(5) . . . . ?
O7 Co3 N3 C18 179.5(3) . . . . ?
O7 Co3 N3 C19 -0.4(2) . . . . ?
O8 Co3 O6 C12 167.4(2) . . . . ?
O8 Co3 O7 Co2 -19.17(9) . . . . ?
O8 Co3 O7 C20 -155.7(2) . . . . ?
O9 Co3 O6 C12 73.9(2) . . . . ?
O9 Co3 O7 Co2 74.08(10) . . . . ?
O9 Co3 O7 C20 -62.4(2) . . . . ?
O9 Co3 N3 C18 -85.6(3) . . . . ?
O9 Co3 N3 C19 94.6(2) . . . . ?
N1 Co1 O1 C1 25.9(3) . . . . ?
N1 Co1 O2 Co2 -163.51(12) . . . . ?
N1 Co1 O2 C9 -23.2(2) . . . . ?
N1 C8 C9 O2 -51.9(3) . . . . ?
N1 C8 C33 C34 -52.1(4) . . . . ?
N1 C8 C33 C38 126.8(4) . . . . ?
N2 Co1 O1 C1 118.5(3) . . . . ?
N2 Co1 O2 Co2 103.79(12) . . . . ?
N2 Co1 O2 C9 -115.9(2) . . . . ?
N2 Co1 N1 C7 -101.6(3) . . . . ?
N2 Co1 N1 C8 83.5(2) . . . . ?
N2 C10 C11 O3 45.4(3) . . . . ?
N2 C10 C39 C40 58.3(4) . . . . ?
N2 C10 C39 C44 -120.4(3) . . . . ?
N3 Co3 O6 C12 -15.6(3) . . . . ?
N3 Co3 O7 Co2 163.53(12) . . . . ?
N3 Co3 O7 C20 27.0(2) . . . . ?
N3 C19 C20 O7 44.4(3) . . . . ?
N3 C19 C54 C55 -139.1(3) . . . . ?
N3 C19 C54 C59 45.8(4) . . . . ?
N4 Co3 O6 C12 -109.0(3) . . . . ?
N4 Co3 O7 Co2 -102.88(11) . . . . ?
N4 Co3 O7 C20 120.6(2) . . . . ?
N4 Co3 N3 C18 92.4(3) . . . . ?
N4 Co3 N3 C19 -87.4(2) . . . . ?
N4 C21 C22 O8 36.1(3) . . . . ?
N4 C21 C60 C61 -125.6(17) . . . . ?
N4 C21 C60 C65 51(2) . . . . ?
N4 C21 C60A C61A -122(3) . . . . ?
N4 C21 C60A C65A 53(4) . . . . ?
C1 C2 C3 C4 0.7(5) . . . . ?
C1 C2 C25 C26 64.6(4) . . . . ?
C1 C2 C25 C27 -56.3(4) . . . . ?
C1 C2 C25 C28 -176.6(4) . . . . ?
C1 C6 C7 N1 5.1(5) . . . . ?
C2 C1 C6 C5 2.2(5) . . . . ?
C2 C1 C6 C7 -174.2(3) . . . . ?
C2 C3 C4 C5 1.0(5) . . . . ?
C2 C3 C4 C29 179.4(3) . . . . ?
C3 C2 C25 C26 -116.9(4) . . . . ?
C3 C2 C25 C27 122.2(4) . . . . ?
C3 C2 C25 C28 1.9(5) . . . . ?
C3 C4 C5 C6 -1.1(5) . . . . ?
C3 C4 C29 C30 -54.4(4) . . . . ?
C3 C4 C29 C31 65.0(5) . . . . ?
C3 C4 C29 C32 -172.2(3) . . . . ?
C4 C5 C6 C1 -0.5(5) . . . . ?
C4 C5 C6 C7 176.1(3) . . . . ?
C5 C4 C29 C30 123.8(4) . . . . ?
C5 C4 C29 C31 -116.7(4) . . . . ?
C5 C4 C29 C32 6.1(5) . . . . ?
C5 C6 C7 N1 -171.4(3) . . . . ?
C6 C1 C2 C3 -2.2(5) . . . . ?
C6 C1 C2 C25 176.3(3) . . . . ?
C7 N1 C8 C9 -141.1(3) . . . . ?
C7 N1 C8 C33 96.7(4) . . . . ?
C8 N1 C7 C6 176.4(3) . . . . ?
C8 C33 C34 C35 177.1(3) . . . . ?
C8 C33 C38 C37 -177.4(4) . . . . ?
C9 C8 C33 C34 -167.9(3) . . . . ?
C9 C8 C33 C38 11.0(5) . . . . ?
C10 C39 C40 C41 -178.0(3) . . . . ?
C10 C39 C44 C43 178.1(3) . . . . ?
C11 C10 C39 C40 -60.8(4) . . . . ?
C11 C10 C39 C44 120.4(4) . . . . ?
C12 C13 C14 C15 -0.2(5) . . . . ?
C12 C13 C46 C47 177.0(3) . . . . ?
C12 C13 C46 C48 -63.3(4) . . . . ?
C12 C13 C46 C49 58.1(4) . . . . ?
C12 C17 C18 N3 -4.1(5) . . . . ?
C13 C12 C17 C16 -4.4(5) . . . . ?
C13 C12 C17 C18 170.0(3) . . . . ?
C13 C14 C15 C16 -1.7(5) . . . . ?
C13 C14 C15 C50 -179.9(3) . . . . ?
C14 C13 C46 C47 0.5(5) . . . . ?
C14 C13 C46 C48 120.3(4) . . . . ?
C14 C13 C46 C49 -118.4(4) . . . . ?
C14 C15 C16 C17 0.5(5) . . . . ?
C14 C15 C50 C51 119.5(5) . . . . ?
C14 C15 C50 C52 -123.3(4) . . . . ?
C14 C15 C50 C53 -5.4(6) . . . . ?
C15 C16 C17 C12 2.6(5) . . . . ?
C15 C16 C17 C18 -172.2(3) . . . . ?
C16 C15 C50 C51 -58.6(6) . . . . ?
C16 C15 C50 C52 58.6(5) . . . . ?
C16 C15 C50 C53 176.4(4) . . . . ?
C16 C17 C18 N3 170.6(3) . . . . ?
C17 C12 C13 C14 3.2(4) . . . . ?
C17 C12 C13 C46 -173.4(3) . . . . ?
C18 N3 C19 C20 156.8(3) . . . . ?
C18 N3 C19 C54 33.0(4) . . . . ?
C19 N3 C18 C17 -173.7(3) . . . . ?
C19 C54 C55 C56 -176.6(3) . . . . ?
C19 C54 C59 C58 177.1(3) . . . . ?
C20 C19 C54 C55 101.5(3) . . . . ?
C20 C19 C54 C59 -73.6(4) . . . . ?
C21 C60 C61 C62 175(2) . . . . ?
C21 C60 C65 C64 -175.0(19) . . . . ?
C21 C60A C65A C64A -176(3) . . . . ?
C22 C21 C60 C61 115.9(17) . . . . ?
C22 C21 C60 C65 -68(2) . . . . ?
C22 C21 C60A C61A 112(3) . . . . ?
C22 C21 C60A C65A -72(4) . . . . ?
C25 C2 C3 C4 -177.9(3) . . . . ?
C29 C4 C5 C6 -179.4(3) . . . . ?
C33 C8 C9 O2 68.1(4) . . . . ?
C33 C34 C35 C36 3.5(7) . . . . ?
C34 C33 C38 C37 1.5(6) . . . . ?
C34 C35 C36 C37 -4.6(7) . . . . ?
C35 C36 C37 C38 4.2(7) . . . . ?
C36 C37 C38 C33 -2.7(7) . . . . ?
C38 C33 C34 C35 -1.8(6) . . . . ?
C39 C10 C11 O3 167.4(3) . . . . ?
C39 C40 C41 C42 -1.3(6) . . . . ?
C40 C39 C44 C43 -0.7(5) . . . . ?
C40 C41 C42 C43 1.7(6) . . . . ?
C41 C42 C43 C44 -1.6(6) . . . . ?
C42 C43 C44 C39 1.1(6) . . . . ?
C44 C39 C40 C41 0.9(5) . . . . ?
C46 C13 C14 C15 176.4(3) . . . . ?
C50 C15 C16 C17 178.7(3) . . . . ?
C54 C19 C20 O7 169.5(3) . . . . ?
C54 C55 C56 C57 -0.1(6) . . . . ?
C55 C54 C59 C58 2.0(5) . . . . ?
C55 C56 C57 C58 0.9(6) . . . . ?
C56 C57 C58 C59 -0.2(5) . . . . ?
C57 C58 C59 C54 -1.2(5) . . . . ?
C59 C54 C55 C56 -1.4(5) . . . . ?
C60 C21 C22 O8 156.6(8) . . . . ?
C60 C61 C62 C63 0.4(16) . . . . ?
C61 C60 C65 C64 1(3) . . . . ?
C61 C62 C63 C64 0.3(16) . . . . ?
C62 C63 C64 C65 -0.1(17) . . . . ?
C63 C64 C65 C60 -1(2) . . . . ?
C65 C60 C61 C62 -1(2) . . . . ?
C62A C61A C60A C21 178(3) . . . . ?
C62A C61A C60A C65A 3(4) . . . . ?
C61A C62A C63A C64A -3(3) . . . . ?
C61A C60A C65A C64A -1(5) . . . . ?
C60A C21 C22 O8 165.6(11) . . . . ?
C60A C65A C64A C63A -3(4) . . . . ?
C65A C64A C63A C62A 4(3) . . . . ?
C63A C62A C61A C60A -1(3) . . . . ?

loop_
_smtbx_masks_void_nr
_smtbx_masks_void_average_x
_smtbx_masks_void_average_y
_smtbx_masks_void_average_z
_smtbx_masks_void_volume
_smtbx_masks_void_count_electrons
_smtbx_masks_void_content
1 0.156 -0.858 0.371 475.1 133.0 '2 CH2Cl2,1 CH4O,1 C2H6O'
